data_7218423
loop_
_publ_author_name
'Bonaccorso, Carmela'
'Brancatelli, Giovanna'
'Forte, Giuseppe'
'Arena, Giuseppe'
'Geremia, Silvano'
'Sciotto, Domenico'
'Sgarlata, Carmelo'

_publ_section_title
;
 Factors driving the self-assembling of water-soluble calix[4]arene and
 gemini guests: a combined solution, computational and solid-state study
;
_journal_name_full 'RSC Adv.'
_journal_paper_doi 10.1039/C4RA09353D
_journal_year 2014
_chemical_formula_sum 'C64 H80 Cl N4 O20 S3'
_chemical_formula_weight 1356.95
_space_group_IT_number 2
_symmetry_cell_setting triclinic
_symmetry_Int_Tables_number 2
_symmetry_space_group_name_Hall '-P 1'
_symmetry_space_group_name_H-M 'P -1'
_atom_sites_solution_hydrogens geom
_cell_angle_alpha 113.62(2)
_cell_angle_beta 101.51(4)
_cell_angle_gamma 102.110(10)
_cell_formula_units_Z 2
_cell_length_a 14.690(10)
_cell_length_b 16.860(10)
_cell_length_c 17.360(10)
_cell_measurement_temperature 100(2)
_cell_volume 3654(4)
_computing_structure_refinement 'SHELXL-2013 (Sheldrick, 2013)'
_diffrn_ambient_temperature 100(2)
_diffrn_measured_fraction_theta_full 0.76
_diffrn_measured_fraction_theta_max 0.856
_diffrn_radiation_source synchrotron
_diffrn_radiation_wavelength 0.8
_diffrn_reflns_Laue_measured_fraction_full 0.76
_diffrn_reflns_Laue_measured_fraction_max 0.856
_diffrn_reflns_point_group_measured_fraction_full 0.76
_diffrn_reflns_point_group_measured_fraction_max 0.856
_diffrn_reflns_theta_full 28.685
_diffrn_reflns_theta_max 27.499
_diffrn_reflns_theta_min 9.226
_exptl_absorpt_coefficient_mu 0.281
_exptl_absorpt_correction_type none
_exptl_crystal_density_diffrn 1.233
_exptl_crystal_F_000 1434
_refine_diff_density_max 0.931
_refine_diff_density_min -0.69
_refine_diff_density_rms 0.066
_refine_ls_extinction_coef 0.019(5)
_refine_ls_extinction_expression Fc^*^=kFc[1+0.001xFc^2^\l^3^/sin(2\q)]^-1/4^
_refine_ls_extinction_method SHELXL
_refine_ls_goodness_of_fit_ref 1.016
_refine_ls_hydrogen_treatment constr
_refine_ls_matrix_type full
_refine_ls_number_parameters 983
_refine_ls_number_reflns 10061
_refine_ls_number_restraints 0
_refine_ls_restrained_S_all 1.016
_refine_ls_R_factor_all 0.1168
_refine_ls_R_factor_gt 0.1119
_refine_ls_shift/su_max 0.025
_refine_ls_shift/su_mean 0.002
_refine_ls_structure_factor_coef Fsqd
_refine_ls_weighting_details 'w=1/[\s^2^(Fo^2^)+(0.1482P)^2^+7.7732P] where P=(Fo^2^+2Fc^2^)/3'
_refine_ls_weighting_scheme calc
_refine_ls_wR_factor_gt 0.2909
_refine_ls_wR_factor_ref 0.2949
_reflns_number_gt 9260
_reflns_number_total 10061
_reflns_threshold_expression 'I > 2\s(I)'
_cod_data_source_file c4ra09353d2.cif
_cod_data_source_block x_squeeze
_cod_database_code 7218423
_shelxl_version_number 2013-4

loop_
_symmetry_equiv_pos_as_xyz
'x, y, z'
'-x, -y, -z'

loop_
_atom_site_label
_atom_site_type_symbol
_atom_site_fract_x
_atom_site_fract_y
_atom_site_fract_z
_atom_site_U_iso_or_equiv
_atom_site_adp_type
_atom_site_occupancy
_atom_site_calc_flag
_atom_site_disorder_assembly
_atom_site_disorder_group
C1A C 0.4521(5) 0.4010(8) -0.1641(4) 0.098(3) Uani 1 d . .
C1B C 0.3828(4) 0.3814(6) -0.1234(4) 0.0775(18) Uani 1 d . .
H1B H 0.3546 0.3213 -0.1353 0.093 Uiso 1 calc . .
C1C C 0.3561(3) 0.4501(5) -0.0659(4) 0.0665(15) Uani 1 d . .
C1D C 0.4006(3) 0.5405(5) -0.0480(4) 0.0665(16) Uani 1 d . .
C1E C 0.4686(3) 0.5599(5) -0.0912(4) 0.0743(19) Uani 1 d . .
C1F C 0.4922(4) 0.4909(8) -0.1472(5) 0.093(3) Uani 1 d . .
H1F H 0.5365 0.5038 -0.1754 0.112 Uiso 1 calc . .
C1H C 0.4849(6) 0.3252(8) -0.2208(5) 0.117(3) Uani 1 d . .
H1H1 H 0.4821 0.281 -0.198 0.14 Uiso 1 calc . .
H1H2 H 0.5528 0.3507 -0.2156 0.14 Uiso 1 calc . .
C1L C 0.4715(12) 0.2130(15) -0.3713(7) 0.188(8) Uani 1 d . .
H1L1 H 0.5382 0.2475 -0.3588 0.282 Uiso 1 calc . .
H1L2 H 0.4375 0.1864 -0.4336 0.282 Uiso 1 calc . .
H1L3 H 0.4705 0.1654 -0.3542 0.282 Uiso 1 calc . .
C1M C 0.3217(9) 0.2285(10) -0.3370(6) 0.139(4) Uani 1 d . .
H1M1 H 0.2942 0.2708 -0.3014 0.208 Uiso 1 calc . .
H1M2 H 0.3173 0.1791 -0.322 0.208 Uiso 1 calc . .
H1M3 H 0.2859 0.2046 -0.3985 0.208 Uiso 1 calc . .
C2B C 0.3870(3) 0.6910(5) -0.2622(4) 0.0705(16) Uani 1 d . .
C2C C 0.3260(4) 0.7371(4) -0.2278(4) 0.0681(15) Uani 1 d . .
H2C H 0.2827 0.7505 -0.264 0.082 Uiso 1 calc . .
C2D C 0.3273(4) 0.7640(4) -0.1413(4) 0.0669(15) Uani 1 d . .
C2E C 0.3929(4) 0.7423(4) -0.0899(4) 0.0700(16) Uani 1 d . .
C2F C 0.4517(3) 0.6912(5) -0.1218(4) 0.0707(17) Uani 1 d . .
C2H C 0.3864(4) 0.6655(6) -0.3558(4) 0.0829(19) Uani 1 d . .
H2H1 H 0.3872 0.603 -0.3825 0.1 Uiso 1 calc A 1
H2H2 H 0.3244 0.6657 -0.3879 0.1 Uiso 1 calc A 1
C2Z C 0.5160(3) 0.6574(6) -0.0710(4) 0.085(2) Uani 1 d . .
H2Z1 H 0.577 0.6623 -0.0851 0.102 Uiso 1 calc . .
H2Z2 H 0.532 0.6965 -0.008 0.102 Uiso 1 calc . .
C3A C -0.0150(4) 0.6816(3) -0.2174(4) 0.0544(12) Uani 1 d . .
C3B C 0.0801(4) 0.7390(3) -0.1950(4) 0.0572(13) Uani 1 d . .
H3B H 0.0917 0.7711 -0.2268 0.069 Uiso 1 calc . .
C3C C 0.1559(4) 0.7496(3) -0.1290(4) 0.0597(14) Uani 1 d . .
C3D C 0.1384(4) 0.7014(3) -0.0794(3) 0.0518(11) Uani 1 d . .
C3E C 0.0450(3) 0.6422(3) -0.1012(3) 0.0493(11) Uani 1 d . .
C3F C -0.0293(3) 0.6331(3) -0.1694(4) 0.0511(12) Uani 1 d . .
H3F H -0.0915 0.593 -0.1843 0.061 Uiso 1 calc . .
C3H C -0.0974(4) 0.6723(4) -0.2891(4) 0.0625(14) Uani 1 d . .
H3H1 H -0.0825 0.7269 -0.2968 0.075 Uiso 1 calc . .
H3H2 H -0.1563 0.6673 -0.2717 0.075 Uiso 1 calc . .
C3AA C 0.4470(3) 0.6659(5) -0.2112(4) 0.0778(19) Uani 1 d . .
H3AA H 0.4853 0.6317 -0.2358 0.093 Uiso 1 calc . .
C3L C -0.0324(5) 0.5954(5) -0.4093(5) 0.083(2) Uani 1 d . .
H3L1 H -0.0116 0.6529 -0.4101 0.125 Uiso 1 calc . .
H3L2 H -0.0514 0.5464 -0.4684 0.125 Uiso 1 calc . .
H3L3 H 0.0207 0.5898 -0.3716 0.125 Uiso 1 calc . .
C3M C -0.2089(5) 0.5754(5) -0.4426(5) 0.0792(17) Uani 1 d . .
H3M1 H -0.2643 0.5598 -0.4239 0.119 Uiso 1 calc . .
H3M2 H -0.216 0.5264 -0.4988 0.119 Uiso 1 calc . .
H3M3 H -0.2054 0.6302 -0.4484 0.119 Uiso 1 calc . .
C3Z C 0.2599(4) 0.8139(4) -0.1040(5) 0.0758(17) Uani 1 d . .
H3Z1 H 0.256 0.8583 -0.1256 0.091 Uiso 1 calc . .
H3Z2 H 0.2877 0.8469 -0.0399 0.091 Uiso 1 calc . .
C4A C 0.0301(3) 0.3484(3) -0.1896(3) 0.0449(10) Uani 1 d . .
C4B C 0.0014(3) 0.4264(3) -0.1557(3) 0.0444(10) Uani 1 d . .
H4B H -0.0589 0.4256 -0.186 0.053 Uiso 1 calc . .
C4D C 0.0597(3) 0.5046(3) -0.0787(3) 0.0472(11) Uani 1 d . .
C4DA C 0.1489(3) 0.5029(3) -0.0336(3) 0.0498(10) Uiso 1 d . .
C4E C 0.1811(3) 0.4277(4) -0.0663(3) 0.0539(12) Uani 1 d . .
C4H C -0.0327(4) 0.2669(3) -0.2731(4) 0.0551(12) Uani 1 d . .
H4H1 H 0.0091 0.2367 -0.3023 0.066 Uiso 1 calc . .
H4H2 H -0.0677 0.2867 -0.3118 0.066 Uiso 1 calc . .
C4L C -0.0702(9) 0.1745(6) -0.1937(7) 0.132(4) Uani 1 d . .
H4L1 H -0.0309 0.1359 -0.2121 0.197 Uiso 1 calc . .
H4L2 H -0.125 0.1423 -0.1837 0.197 Uiso 1 calc . .
H4L3 H -0.0311 0.2289 -0.1399 0.197 Uiso 1 calc . .
C4M C -0.1654(8) 0.1224(5) -0.3488(6) 0.113(3) Uani 1 d . .
H4M1 H -0.1238 0.0931 -0.3778 0.17 Uiso 1 calc . .
H4M2 H -0.2001 0.1445 -0.3845 0.17 Uiso 1 calc . .
H4M3 H -0.2117 0.0792 -0.3409 0.17 Uiso 1 calc . .
C4Z C 0.0269(4) 0.5883(4) -0.0492(4) 0.0552(12) Uani 1 d . .
H4Z1 H 0.0618 0.6283 0.0133 0.066 Uiso 1 calc . .
H4Z2 H -0.0426 0.5695 -0.0563 0.066 Uiso 1 calc . .
C5A C 0.1415(3) 0.4334(3) -0.3201(3) 0.0477(11) Uani 1 d . .
C5B C 0.0440(3) 0.4300(3) -0.3406(3) 0.0416(10) Uani 1 d . .
H5B H 0.0263 0.4775 -0.3035 0.05 Uiso 1 calc . .
C5C C -0.0274(3) 0.3582(3) -0.4145(3) 0.0420(10) Uani 1 d . .
C5D C -0.0023(4) 0.2865(3) -0.4721(3) 0.0507(11) Uani 1 d . .
C5E C 0.0945(4) 0.2889(4) -0.4526(3) 0.0557(13) Uani 1 d . .
H5E H 0.1125 0.2417 -0.4899 0.067 Uiso 1 calc . .
C5F C 0.1634(4) 0.3605(4) -0.3787(4) 0.0577(13) Uani 1 d . .
H5F H 0.2281 0.3608 -0.3669 0.069 Uiso 1 calc . .
C5H C 0.2165(4) 0.5105(4) -0.2383(4) 0.0678(15) Uani 1 d . .
H5H1 H 0.2215 0.5667 -0.2415 0.102 Uiso 1 calc . .
H5H2 H 0.2789 0.5004 -0.2331 0.102 Uiso 1 calc . .
H5H3 H 0.1974 0.5141 -0.1875 0.102 Uiso 1 calc . .
C5I C -0.0789(6) 0.1272(5) -0.5804(5) 0.0811(17) Uani 1 d . .
H5I1 H -0.1394 0.0903 -0.5805 0.097 Uiso 1 calc . .
H5I2 H -0.0244 0.1224 -0.5424 0.097 Uiso 1 calc . .
C6A C 0.1167(5) -0.0092(4) -0.8806(4) 0.0694(16) Uani 1 d . .
C6B C 0.1820(5) 0.0390(4) -0.7953(4) 0.0670(14) Uani 1 d . .
H6B H 0.2472 0.0411 -0.7861 0.08 Uiso 1 calc . .
C6C C 0.1524(4) 0.0849(3) -0.7224(4) 0.0592(13) Uani 1 d . .
C6D C 0.0558(4) 0.0826(3) -0.7373(4) 0.0613(13) Uani 1 d . .
C6E C -0.0093(5) 0.0366(4) -0.8220(4) 0.0736(15) Uani 1 d . .
H6E H -0.0739 0.0367 -0.8318 0.088 Uiso 1 calc . .
C6F C 0.0212(5) -0.0099(4) -0.8930(4) 0.0737(16) Uani 1 d . .
H6F H -0.0238 -0.0421 -0.9499 0.088 Uiso 1 calc . .
C6H C 0.1491(7) -0.0633(5) -0.9569(5) 0.097(2) Uani 1 d . .
H6H1 H 0.0933 -0.1124 -1.0032 0.145 Uiso 1 calc . .
H6H2 H 0.1966 -0.0879 -0.9369 0.145 Uiso 1 calc . .
H6H3 H 0.1779 -0.024 -0.9792 0.145 Uiso 1 calc . .
C6I C -0.0729(4) 0.0919(4) -0.6718(4) 0.0699(15) Uani 1 d . .
H6I1 H -0.0929 0.0256 -0.7004 0.084 Uiso 1 calc . .
H6I2 H -0.1157 0.1106 -0.7065 0.084 Uiso 1 calc . .
C28 C 0.2819(3) 0.4281(5) -0.0223(4) 0.0654(14) Uani 1 d . .
H28A H 0.3048 0.4729 0.0397 0.079 Uiso 1 calc . .
H28B H 0.2766 0.3685 -0.0253 0.079 Uiso 1 calc . .
N1I N 0.4224(6) 0.2744(8) -0.3208(4) 0.135(3) Uani 1 d . .
H1I H 0.4234 0.321 -0.3411 0.162 Uiso 1 calc . .
N3I N -0.1167(3) 0.5909(3) -0.3753(3) 0.0609(11) Uani 1 d . .
H3I H -0.1273 0.5375 -0.3644 0.073 Uiso 1 calc . .
N4I N -0.1056(5) 0.1991(3) -0.2624(4) 0.0874(17) Uani 1 d . .
H4I H -0.1514 0.2309 -0.2421 0.105 Uiso 1 calc . .
O1G O 0.3821(2) 0.6120(3) 0.0103(3) 0.0684(11) Uani 1 d . .
H1G H 0.3355 0.593 0.0246 0.103 Uiso 1 calc . .
O2G O 0.3978(3) 0.7744(4) -0.0005(3) 0.0937(15) Uani 1 d . .
H2G H 0.4389 0.759 0.0245 0.14 Uiso 1 calc . .
O3G O 0.2092(3) 0.7113(3) -0.0092(3) 0.0670(10) Uani 1 d . .
H3G H 0.2591 0.7522 0.0021 0.101 Uiso 1 calc . .
O4 O -0.0761(3) 0.2200(3) -0.5466(3) 0.0798(12) Uani 1 d . .
O4G O 0.2091(3) 0.5744(3) 0.0449(3) 0.0798(12) Uani 1 d . .
H4G H 0.1861 0.6165 0.0577 0.12 Uiso 1 calc . .
O5M O -0.2092(3) 0.2710(3) -0.4441(3) 0.0750(11) Uani 1 d . .
O5N O -0.1748(3) 0.3666(4) -0.5170(3) 0.0839(13) Uani 1 d . .
O5O O -0.1512(2) 0.4342(2) -0.3603(2) 0.0547(8) Uani 1 d . .
O6G O 0.0280(3) 0.1298(3) -0.6647(3) 0.0685(10) Uani 1 d . .
O6M O 0.2527(3) 0.2364(3) -0.5831(3) 0.0730(11) Uani 1 d . .
O6N O 0.1899(4) 0.1043(3) -0.5614(3) 0.0845(12) Uani 1 d . .
O6O O 0.3214(4) 0.1144(4) -0.6243(4) 0.1010(15) Uani 1 d . .
C4F C 0.1209(3) 0.3513(4) -0.1447(3) 0.0523(12) Uani 1 d . .
H4F H 0.1421 0.301 -0.1676 0.063 Uiso 1 calc . .
O4W O 0.6418(8) 0.7242(8) -0.3006(8) 0.093(3) Uiso 0.45 d B 1
N2IA N 0.4592(13) 0.7171(12) -0.3699(13) 0.075(6) Uiso 0.45 d C 1
H2IA H 0.5183 0.7059 -0.345 0.09 Uiso 0.45 calc C 1
C2LA C 0.436(3) 0.661(3) -0.481(2) 0.153(10) Uiso 0.45 d C 1
H2L1 H 0.4947 0.6801 -0.4952 0.229 Uiso 0.45 calc C 1
H2L2 H 0.3845 0.6754 -0.5106 0.229 Uiso 0.45 calc C 1
H2L3 H 0.4175 0.5964 -0.5008 0.229 Uiso 0.45 calc C 1
C2MA C 0.4843(13) 0.8424(13) -0.3011(13) 0.093(4) Uiso 0.45 d C 1
H2M1 H 0.4252 0.8571 -0.3136 0.139 Uiso 0.45 calc C 1
H2M2 H 0.5339 0.8764 -0.315 0.139 Uiso 0.45 calc C 1
H2M3 H 0.5068 0.8579 -0.2394 0.139 Uiso 0.45 calc C 1
O3W O 0.5136(14) 0.9306(13) -0.2085(14) 0.174(6) Uani 0.55 d D 2
N2IB N 0.4669(7) 0.7533(9) -0.3531(7) 0.059(3) Uani 0.55 d C 2
H2IB H 0.4566 0.8118 -0.3211 0.07 Uiso 0.55 calc C 2
C2LB C 0.4526(6) 0.7268(8) -0.4509(6) 0.053(2) Uani 0.55 d C 2
H2L4 H 0.392 0.733 -0.4766 0.079 Uiso 0.55 calc C 2
H2L5 H 0.4508 0.6645 -0.4815 0.079 Uiso 0.55 calc C 2
H2L6 H 0.5061 0.7662 -0.4559 0.079 Uiso 0.55 calc C 2
C2MB C 0.5673(9) 0.7531(13) -0.3151(11) 0.102(4) Uani 0.55 d C 2
H2M4 H 0.5705 0.6922 -0.3429 0.153 Uiso 0.55 calc C 2
H2M5 H 0.5814 0.7737 -0.2525 0.153 Uiso 0.55 calc C 2
H2M6 H 0.6146 0.7933 -0.3253 0.153 Uiso 0.55 calc C 2
S5L S -0.15057(8) 0.35582(9) -0.43750(9) 0.0552(4) Uani 1 d . .
S6L S 0.23553(11) 0.13925(10) -0.61399(11) 0.0692(5) Uani 1 d . .
C7A C 0.219(3) 1.188(3) -0.001(2) 0.052(7) Uani 0.5 d E 1
C7B C 0.2349(16) 1.1600(19) -0.0786(15) 0.047(5) Uani 0.5 d E 1
H7B H 0.1992 1.1707 -0.1219 0.056 Uiso 0.5 calc E 1
C7C C 0.2976(14) 1.1190(14) -0.0962(14) 0.048(4) Uani 0.5 d E 1
C7D C 0.3461(14) 1.0955(12) -0.0359(16) 0.039(5) Uani 0.5 d E 1
C7E C 0.330(2) 1.121(2) 0.045(2) 0.057(7) Uani 0.5 d E 1
H7E H 0.3637 1.1066 0.0863 0.068 Uiso 0.5 calc E 1
C7F C 0.264(2) 1.167(3) 0.0631(15) 0.056(6) Uani 0.5 d E 1
H7F H 0.2498 1.1833 0.1163 0.068 Uiso 0.5 calc E 1
O7G O 0.4099(7) 1.0462(7) -0.0614(7) 0.046(2) Uani 0.5 d E 1
C7H C 0.1464(14) 1.2380(13) 0.0203(12) 0.053(4) Uani 0.5 d E 1
H7H1 H 0.1447 1.2509 0.0791 0.08 Uiso 0.5 calc E 1
H7H2 H 0.0823 1.2006 -0.0216 0.08 Uiso 0.5 calc E 1
H7H3 H 0.1659 1.2942 0.017 0.08 Uiso 0.5 calc E 1
C7I C 0.4645(11) 1.0243(10) 0.0039(14) 0.048(4) Uani 0.5 d E 1
H7I1 H 0.4984 1.0826 0.0564 0.058 Uiso 0.5 calc E 1
H7I2 H 0.4147 0.9912 0.019 0.058 Uiso 0.5 calc E 1
S7L S 0.3281(5) 1.1003(4) -0.1951(5) 0.0907(16) Uani 0.5 d E 1
O7M O 0.4172(10) 1.1516(13) -0.1785(12) 0.121(5) Uani 0.5 d E 1
O7N O 0.3130(8) 1.0020(10) -0.2440(8) 0.095(3) Uani 0.5 d E 1
O7O O 0.266(2) 1.130(2) -0.236(2) 0.147(10) Uani 0.5 d E 1
C7AA C 0.223(3) 1.193(3) 0.030(3) 0.059(10) Uani 0.5 d F 2
C7BA C 0.242(2) 1.162(2) -0.0481(19) 0.066(7) Uani 0.5 d F 2
H7BA H 0.2094 1.174 -0.0916 0.079 Uiso 0.5 calc F 2
C7CA C 0.3118(14) 1.1087(12) -0.0692(15) 0.046(4) Uani 0.5 d F 2
C7DA C 0.3599(15) 1.0922(13) -0.0023(17) 0.043(4) Uani 0.5 d F 2
C7EA C 0.344(2) 1.124(2) 0.0767(18) 0.055(6) Uani 0.5 d F 2
H7EA H 0.3769 1.1119 0.1204 0.066 Uiso 0.5 calc F 2
C7FA C 0.278(2) 1.174(2) 0.0956(17) 0.063(7) Uani 0.5 d F 2
H7FA H 0.2707 1.1965 0.1516 0.076 Uiso 0.5 calc F 2
O7GA O 0.4251(10) 1.0461(8) -0.0215(9) 0.051(3) Uani 0.5 d F 2
C7HA C 0.155(3) 1.254(2) 0.0542(18) 0.101(10) Uani 0.5 d F 2
H7H4 H 0.1561 1.2706 0.1143 0.152 Uiso 0.5 calc F 2
H7H5 H 0.0891 1.2197 0.015 0.152 Uiso 0.5 calc F 2
H7H6 H 0.1788 1.3076 0.0481 0.152 Uiso 0.5 calc F 2
C7IA C 0.4776(11) 1.0282(10) 0.0452(11) 0.050(4) Uani 0.5 d F 2
H7I3 H 0.4375 0.9879 0.0616 0.06 Uiso 0.5 calc F 2
H7I4 H 0.5259 1.0814 0.0964 0.06 Uiso 0.5 calc F 2
S7LA S 0.3337(4) 1.0709(3) -0.1734(3) 0.0785(12) Uani 0.5 d F 2
O7MA O 0.4419(7) 1.1309(10) -0.1492(7) 0.082(3) Uani 0.5 d F 2
O7NA O 0.3175(12) 0.9766(9) -0.2099(10) 0.111(4) Uani 0.5 d F 2
O7OA O 0.260(3) 1.0920(15) -0.230(2) 0.153(12) Uani 0.5 d F 2
Cl1 Cl 0.32240(19) 0.4248(2) 0.2525(2) 0.0683(8) Uani 0.5 d G 1
Cl2 Cl 0.3850(10) 0.4807(15) 0.3192(9) 0.200(7) Uani 0.3 d H 2
Cl3 Cl 0.4479(5) 0.4895(4) 0.3927(5) 0.0605(17) Uani 0.2 d I 3
O1W O 0.6128(5) 0.6376(6) 0.4145(4) 0.132(2) Uani 1 d . .
O2W O 0.681(2) 0.1534(18) 0.3683(18) 0.326(10) Uani 1 d . .

loop_
_atom_site_aniso_label
_atom_site_aniso_U_11
_atom_site_aniso_U_22
_atom_site_aniso_U_33
_atom_site_aniso_U_23
_atom_site_aniso_U_13
_atom_site_aniso_U_12
C1A 0.055(3) 0.199(10) 0.061(4) 0.068(5) 0.023(3) 0.063(5)
C1B 0.047(3) 0.121(5) 0.065(3) 0.047(4) 0.006(2) 0.031(3)
C1C 0.037(2) 0.109(5) 0.066(3) 0.056(3) 0.014(2) 0.020(3)
C1D 0.031(2) 0.113(5) 0.056(3) 0.049(3) 0.010(2) 0.009(3)
C1E 0.029(2) 0.139(6) 0.060(3) 0.058(4) 0.016(2) 0.010(3)
C1F 0.042(3) 0.181(9) 0.076(4) 0.079(5) 0.022(3) 0.032(4)
C1H 0.087(5) 0.215(11) 0.068(4) 0.065(6) 0.022(3) 0.086(6)
C1L 0.192(12) 0.32(2) 0.085(6) 0.072(9) 0.047(7) 0.184(14)
C1M 0.155(10) 0.191(11) 0.077(5) 0.057(7) 0.022(5) 0.095(8)
C2B 0.037(2) 0.106(5) 0.057(3) 0.038(3) 0.015(2) -0.002(2)
C2C 0.045(3) 0.081(4) 0.082(4) 0.050(3) 0.026(2) -0.001(2)
C2D 0.049(3) 0.062(3) 0.080(4) 0.036(3) 0.025(3) -0.011(2)
C2E 0.053(3) 0.070(4) 0.065(3) 0.028(3) 0.023(2) -0.020(2)
C2F 0.029(2) 0.109(5) 0.068(3) 0.050(3) 0.016(2) -0.008(2)
C2H 0.051(3) 0.122(6) 0.062(3) 0.039(4) 0.018(2) 0.010(3)
C2Z 0.030(2) 0.148(6) 0.071(3) 0.061(4) 0.015(2) -0.004(3)
C3A 0.064(3) 0.042(3) 0.077(3) 0.033(3) 0.046(3) 0.021(2)
C3B 0.070(3) 0.043(3) 0.082(4) 0.041(3) 0.045(3) 0.020(2)
C3C 0.068(3) 0.027(2) 0.088(4) 0.023(3) 0.049(3) 0.006(2)
C3D 0.060(3) 0.037(2) 0.058(3) 0.021(2) 0.033(2) 0.0046(19)
C3E 0.060(3) 0.038(2) 0.067(3) 0.027(2) 0.048(2) 0.0170(19)
C3F 0.056(3) 0.041(2) 0.081(3) 0.038(3) 0.047(2) 0.0213(19)
C3H 0.075(3) 0.056(3) 0.095(4) 0.052(3) 0.051(3) 0.036(2)
C3AA 0.031(2) 0.125(5) 0.070(3) 0.050(4) 0.019(2) -0.003(3)
C3L 0.113(5) 0.112(5) 0.096(5) 0.077(4) 0.075(4) 0.073(4)
C3M 0.100(4) 0.088(4) 0.081(4) 0.057(4) 0.033(3) 0.052(4)
C3Z 0.079(4) 0.047(3) 0.107(5) 0.041(3) 0.052(3) 0.001(2)
C4A 0.050(2) 0.049(3) 0.056(3) 0.040(2) 0.0231(19) 0.0166(19)
C4B 0.042(2) 0.054(3) 0.064(3) 0.046(3) 0.0278(19) 0.0161(19)
C4D 0.053(2) 0.050(3) 0.061(3) 0.038(2) 0.041(2) 0.013(2)
C4E 0.037(2) 0.074(3) 0.064(3) 0.049(3) 0.019(2) 0.005(2)
C4H 0.058(3) 0.057(3) 0.068(3) 0.044(3) 0.019(2) 0.021(2)
C4L 0.174(9) 0.090(6) 0.141(8) 0.093(6) 0.027(6) 0.005(5)
C4M 0.150(7) 0.056(4) 0.097(6) 0.026(4) 0.015(5) 0.003(4)
C4Z 0.060(3) 0.057(3) 0.074(3) 0.041(3) 0.048(2) 0.020(2)
C5A 0.046(2) 0.064(3) 0.060(3) 0.046(3) 0.031(2) 0.022(2)
C5B 0.053(2) 0.051(3) 0.049(2) 0.038(2) 0.0319(19) 0.0267(19)
C5C 0.056(2) 0.054(3) 0.044(2) 0.037(2) 0.0270(19) 0.032(2)
C5D 0.071(3) 0.061(3) 0.040(2) 0.030(2) 0.024(2) 0.037(2)
C5E 0.075(3) 0.077(4) 0.058(3) 0.046(3) 0.044(3) 0.055(3)
C5F 0.055(3) 0.090(4) 0.070(3) 0.057(3) 0.041(3) 0.044(3)
C5H 0.042(2) 0.082(4) 0.080(4) 0.044(3) 0.019(2) 0.007(2)
C5I 0.104(5) 0.068(4) 0.080(4) 0.037(4) 0.051(4) 0.021(3)
C6A 0.112(5) 0.037(3) 0.062(3) 0.022(3) 0.046(3) 0.014(3)
C6B 0.088(4) 0.039(3) 0.085(4) 0.032(3) 0.044(3) 0.021(2)
C6C 0.090(4) 0.032(3) 0.068(3) 0.025(3) 0.042(3) 0.023(2)
C6D 0.085(4) 0.038(3) 0.054(3) 0.013(3) 0.030(3) 0.014(2)
C6E 0.089(4) 0.059(4) 0.061(3) 0.018(3) 0.023(3) 0.022(3)
C6F 0.108(5) 0.048(3) 0.059(3) 0.020(3) 0.032(3) 0.016(3)
C6H 0.137(6) 0.061(4) 0.084(4) 0.019(4) 0.069(4) 0.011(4)
C6I 0.077(3) 0.048(3) 0.073(4) 0.020(3) 0.034(3) 0.004(2)
C28 0.044(2) 0.095(4) 0.077(3) 0.059(3) 0.020(2) 0.019(2)
N1I 0.120(6) 0.229(10) 0.068(4) 0.052(5) 0.027(4) 0.113(6)
N3I 0.090(3) 0.062(3) 0.074(3) 0.050(3) 0.048(2) 0.046(2)
N4I 0.115(4) 0.050(3) 0.083(4) 0.043(3) 0.009(3) -0.004(3)
O1G 0.0412(17) 0.103(3) 0.061(2) 0.045(2) 0.0172(15) 0.0069(17)
O2G 0.073(3) 0.114(4) 0.063(2) 0.035(3) 0.021(2) -0.016(2)
O3G 0.062(2) 0.059(2) 0.069(2) 0.0255(19) 0.0311(18) -0.0048(16)
O4 0.099(3) 0.085(3) 0.052(2) 0.020(2) 0.020(2) 0.052(2)
O4G 0.074(2) 0.085(3) 0.064(2) 0.029(2) 0.0338(19) -0.004(2)
O5M 0.0488(19) 0.061(2) 0.103(3) 0.035(2) 0.0151(19) 0.0100(16)
O5N 0.085(3) 0.129(4) 0.071(2) 0.062(3) 0.023(2) 0.067(3)
O5O 0.0580(18) 0.062(2) 0.074(2) 0.043(2) 0.0371(16) 0.0374(16)
O6G 0.077(2) 0.052(2) 0.060(2) 0.0082(19) 0.0303(18) 0.0155(17)
O6M 0.068(2) 0.049(2) 0.086(3) 0.016(2) 0.0205(19) 0.0215(17)
O6N 0.123(4) 0.077(3) 0.072(3) 0.043(2) 0.039(2) 0.043(3)
O6O 0.101(3) 0.090(3) 0.110(4) 0.033(3) 0.031(3) 0.058(3)
C4F 0.048(2) 0.066(3) 0.072(3) 0.053(3) 0.029(2) 0.024(2)
O3W 0.200(15) 0.174(15) 0.214(17) 0.120(14) 0.124(14) 0.068(12)
N2IB 0.077(6) 0.050(6) 0.044(5) 0.023(5) 0.032(4) -0.002(5)
C2LB 0.054(5) 0.071(7) 0.036(4) 0.024(5) 0.026(3) 0.015(4)
C2MB 0.065(7) 0.148(13) 0.118(11) 0.081(11) 0.044(7) 0.030(8)
S5L 0.0510(7) 0.0701(9) 0.0607(8) 0.0386(7) 0.0181(5) 0.0331(6)
S6L 0.0825(9) 0.0524(8) 0.0731(10) 0.0247(8) 0.0230(7) 0.0329(7)
C7A 0.053(10) 0.060(10) 0.051(17) 0.030(13) 0.023(12) 0.015(6)
C7B 0.037(6) 0.060(8) 0.036(11) 0.021(9) 0.011(7) 0.001(5)
C7C 0.027(6) 0.052(8) 0.065(12) 0.039(7) -0.001(6) 0.005(5)
C7D 0.027(8) 0.036(7) 0.050(12) 0.026(8) 0.001(8) 0.001(6)
C7E 0.047(8) 0.053(8) 0.074(19) 0.041(13) 0.003(11) 0.013(6)
C7F 0.046(7) 0.064(11) 0.050(11) 0.025(11) 0.013(9) 0.003(6)
O7G 0.032(4) 0.043(4) 0.055(6) 0.019(5) 0.010(5) 0.006(3)
C7H 0.052(6) 0.041(7) 0.065(10) 0.016(7) 0.039(7) 0.011(5)
C7I 0.025(5) 0.037(6) 0.069(11) 0.030(8) -0.005(7) -0.008(4)
S7L 0.082(3) 0.102(4) 0.112(4) 0.068(3) 0.050(3) 0.021(3)
O7M 0.065(8) 0.185(14) 0.148(14) 0.098(12) 0.058(8) 0.043(8)
O7N 0.094(7) 0.097(10) 0.075(8) 0.035(8) 0.023(5) 0.009(6)
O7O 0.130(14) 0.18(2) 0.177(18) 0.11(2) 0.083(13) 0.029(17)
C7AA 0.067(17) 0.051(11) 0.08(3) 0.041(18) 0.05(2) 0.020(10)
C7BA 0.074(11) 0.082(12) 0.052(19) 0.037(15) 0.031(12) 0.019(9)
C7CA 0.040(10) 0.049(8) 0.057(15) 0.037(8) 0.006(9) 0.018(6)
C7DA 0.039(8) 0.037(6) 0.060(13) 0.027(10) 0.018(9) 0.016(5)
C7EA 0.059(13) 0.057(9) 0.077(16) 0.048(13) 0.037(11) 0.021(8)
C7FA 0.079(17) 0.049(12) 0.085(16) 0.038(15) 0.053(15) 0.024(11)
O7GA 0.048(6) 0.051(5) 0.051(7) 0.022(6) 0.017(6) 0.008(4)
C7HA 0.126(18) 0.12(2) 0.12(2) 0.065(18) 0.095(18) 0.083(16)
C7IA 0.044(7) 0.042(6) 0.060(9) 0.025(7) 0.008(6) 0.009(5)
S7LA 0.104(3) 0.064(3) 0.068(2) 0.027(2) 0.025(2) 0.036(2)
O7MA 0.045(5) 0.133(10) 0.056(5) 0.030(5) 0.019(4) 0.033(5)
O7NA 0.178(13) 0.066(7) 0.084(9) 0.021(7) 0.051(8) 0.049(7)
O7OA 0.18(2) 0.080(12) 0.136(19) -0.006(13) 0.090(17) -0.008(14)
Cl1 0.0444(12) 0.0773(18) 0.103(2) 0.0536(18) 0.0361(14) 0.0206(12)
Cl2 0.147(9) 0.34(2) 0.139(9) 0.115(12) 0.084(8) 0.082(11)
Cl3 0.063(3) 0.064(4) 0.103(5) 0.060(4) 0.063(4) 0.036(3)
O1W 0.100(4) 0.188(7) 0.109(4) 0.065(5) 0.041(3) 0.050(4)
O2W 0.36(2) 0.32(2) 0.33(2) 0.20(2) 0.085(19) 0.086(19)

loop_
_atom_type_symbol
_atom_type_description
_atom_type_scat_dispersion_real
_atom_type_scat_dispersion_imag
_atom_type_scat_source
C C 0.0043 0.0021 'International Tables Vol C Tables 4.2.6.8 and 6.1.1.4'
N N 0.0082 0.0043 'International Tables Vol C Tables 4.2.6.8 and 6.1.1.4'
O O 0.0142 0.0079 'International Tables Vol C Tables 4.2.6.8 and 6.1.1.4'
S S 0.1502 0.1577 'International Tables Vol C Tables 4.2.6.8 and 6.1.1.4'
Cl Cl 0.1778 0.2018 'International Tables Vol C Tables 4.2.6.8 and 6.1.1.4'
H H 0 0 'International Tables Vol C Tables 4.2.6.8 and 6.1.1.4'

loop_
_geom_angle_atom_site_label_1
_geom_angle_atom_site_label_2
_geom_angle_atom_site_label_3
_geom_angle
_geom_angle_site_symmetry_1
_geom_angle_site_symmetry_3
C1F C1A C1B 118.8(8) . .
C1F C1A C1H 121.7(8) . .
C1B C1A C1H 119.4(10) . .
C1A C1B C1C 121.1(8) . .
C1B C1C C1D 118.5(5) . .
C1B C1C C28 120.5(6) . .
C1D C1C C28 121.0(6) . .
O1G C1D C1C 122.3(5) . .
O1G C1D C1E 117.5(6) . .
C1C C1D C1E 120.3(7) . .
C1F C1E C1D 119.3(7) . .
C1F C1E C2Z 121.1(6) . .
C1D C1E C2Z 119.6(7) . .
C1E C1F C1A 121.9(6) . .
C1A C1H N1I 114.1(5) . .
C3AA C2B C2C 119.7(5) . .
C3AA C2B C2H 119.7(6) . .
C2C C2B C2H 120.6(6) . .
C2D C2C C2B 121.8(6) . .
C2C C2D C2E 117.1(6) . .
C2C C2D C3Z 121.7(6) . .
C2E C2D C3Z 121.2(5) . .
C2F C2E C2D 123.9(5) . .
C2F C2E O2G 119.4(6) . .
C2D C2E O2G 116.7(6) . .
C2E C2F C3AA 116.1(6) . .
C2E C2F C2Z 125.7(5) . .
C3AA C2F C2Z 118.2(6) . .
N2IA C2H C2B 118.7(9) . .
C2B C2H N2IB 107.2(6) . .
C1E C2Z C2F 113.3(4) . .
C3F C3A C3B 117.1(5) . .
C3F C3A C3H 121.2(4) . .
C3B C3A C3H 121.6(4) . .
C3C C3B C3A 122.6(4) . .
C3B C3C C3D 119.0(4) . .
C3B C3C C3Z 122.3(5) . .
C3D C3C C3Z 118.7(5) . .
O3G C3D C3E 117.1(4) . .
O3G C3D C3C 123.0(4) . .
C3E C3D C3C 119.8(5) . .
C3F C3E C3D 118.9(4) . .
C3F C3E C4Z 121.3(4) . .
C3D C3E C4Z 119.8(5) . .
C3E C3F C3A 122.5(4) . .
C3A C3H N3I 112.7(4) . .
C2B C3AA C2F 121.2(6) . .
C2D C3Z C3C 113.0(4) . .
C4F C4A C4B 118.2(4) . .
C4F C4A C4H 120.8(4) . .
C4B C4A C4H 121.0(4) . .
C4D C4B C4A 122.3(4) . .
C4B C4D C4DA 117.4(4) . .
C4B C4D C4Z 119.4(4) . .
C4DA C4D C4Z 123.1(4) . .
O4G C4DA C4E 116.1(4) . .
O4G C4DA C4D 122.0(4) . .
C4E C4DA C4D 121.9(4) . .
C4F C4E C4DA 118.6(4) . .
C4F C4E C28 118.8(5) . .
C4DA C4E C28 122.5(5) . .
C4A C4H N4I 114.7(4) . .
C4D C4Z C3E 113.2(3) . .
C5B C5A C5F 116.4(5) . .
C5B C5A C5H 120.6(4) . .
C5F C5A C5H 123.0(4) . .
C5C C5B C5A 121.9(4) . .
C5B C5C C5D 120.0(4) . .
C5B C5C S5L 120.4(3) . .
C5D C5C S5L 119.5(4) . .
O4 C5D C5E 124.3(4) . .
O4 C5D C5C 116.8(4) . .
C5E C5D C5C 118.9(5) . .
C5F C5E C5D 119.8(4) . .
C5E C5F C5A 123.1(4) . .
O4 C5I C6I 110.6(5) . .
C6F C6A C6B 118.2(5) . .
C6F C6A C6H 121.2(6) . .
C6B C6A C6H 120.5(7) . .
C6A C6B C6C 121.8(6) . .
C6D C6C C6B 118.4(5) . .
C6D C6C S6L 121.0(4) . .
C6B C6C S6L 120.5(5) . .
C6E C6D C6C 120.4(5) . .
C6E C6D O6G 121.8(5) . .
C6C C6D O6G 117.8(5) . .
C6D C6E C6F 120.1(6) . .
C6A C6F C6E 121.0(6) . .
O6G C6I C5I 107.1(5) . .
C1C C28 C4E 112.1(4) . .
C1M N1I C1L 113.0(12) . .
C1M N1I C1H 113.7(7) . .
C1L N1I C1H 108.8(6) . .
C3L N3I C3H 112.7(5) . .
C3L N3I C3M 111.6(5) . .
C3H N3I C3M 111.4(4) . .
C4L N4I C4M 115.4(6) . .
C4L N4I C4H 117.1(6) . .
C4M N4I C4H 110.4(6) . .
C5D O4 C5I 120.2(5) . .
C6D O6G C6I 115.4(4) . .
C4E C4F C4A 121.5(5) . .
C2H N2IA C2LA 103.7(17) . .
C2H N2IA C2MA 112.0(13) . .
C2LA N2IA C2MA 126.6(16) . .
C2MB N2IB C2LB 106.5(9) . .
C2MB N2IB C2H 107.6(9) . .
C2LB N2IB C2H 103.7(8) . .
O5N S5L O5M 115.2(3) . .
O5N S5L O5O 111.7(2) . .
O5M S5L O5O 110.4(2) . .
O5N S5L C5C 106.8(2) . .
O5M S5L C5C 107.5(2) . .
O5O S5L C5C 104.5(2) . .
O6O S6L O6M 112.4(3) . .
O6O S6L O6N 112.7(3) . .
O6M S6L O6N 113.0(3) . .
O6O S6L C6C 104.6(3) . .
O6M S6L C6C 105.7(2) . .
O6N S6L C6C 107.5(3) . .
C7B C7A C7F 121(3) . .
C7B C7A C7H 122(3) . .
C7F C7A C7H 116(3) . .
C7C C7B C7A 123(3) . .
C7B C7C C7D 120(2) . .
C7B C7C S7L 119.2(15) . .
C7D C7C S7L 120.7(17) . .
C7E C7D C7C 120(2) . .
C7E C7D O7G 123(2) . .
C7C C7D O7G 117(2) . .
C7D C7E C7F 119.2(19) . .
C7A C7F C7E 117(3) . .
C7D O7G C7I 117.2(14) . .
C7I C7I O7G 129(2) 2_675 .
O7M S7L O7O 106.8(13) . .
O7M S7L O7N 113.0(10) . .
O7O S7L O7N 114.1(16) . .
O7M S7L C7C 112.1(11) . .
O7O S7L C7C 103.4(13) . .
O7N S7L C7C 107.2(9) . .
C7BA C7AA C7FA 115(3) . .
C7BA C7AA C7HA 124(3) . .
C7FA C7AA C7HA 121(3) . .
C7AA C7BA C7CA 125(3) . .
C7DA C7CA C7BA 116.3(19) . .
C7DA C7CA S7LA 121.8(17) . .
C7BA C7CA S7LA 121.9(18) . .
C7EA C7DA O7GA 124(2) . .
C7EA C7DA C7CA 120.5(19) . .
O7GA C7DA C7CA 116(2) . .
C7DA C7EA C7FA 122.2(19) . .
C7EA C7FA C7AA 122(3) . .
C7DA O7GA C7IA 118.3(16) . .
O7GA C7IA C7IA 79.2(13) . 2_675
O7NA S7LA O7OA 110.7(10) . .
O7NA S7LA O7MA 115.1(9) . .
O7OA S7LA O7MA 113.2(12) . .
O7NA S7LA C7CA 108.7(10) . .
O7OA S7LA C7CA 105.2(13) . .
O7MA S7LA C7CA 103.2(7) . .

loop_
_geom_bond_atom_site_label_1
_geom_bond_atom_site_label_2
_geom_bond_distance
_geom_bond_site_symmetry_2
C1A C1F 1.391(13) .
C1A C1B 1.405(10) .
C1A C1H 1.508(13) .
C1B C1C 1.384(9) .
C1C C1D 1.403(9) .
C1C C28 1.511(7) .
C1D O1G 1.349(8) .
C1D C1E 1.424(7) .
C1E C1F 1.346(12) .
C1E C2Z 1.506(11) .
C1H N1I 1.560(10) .
C1L N1I 1.483(13) .
C1M N1I 1.431(16) .
C2B C3AA 1.373(9) .
C2B C2C 1.378(9) .
C2B C2H 1.503(8) .
C2C C2D 1.379(8) .
C2D C2E 1.387(9) .
C2D C3Z 1.508(9) .
C2E C2F 1.385(10) .
C2E O2G 1.405(7) .
C2F C3AA 1.418(8) .
C2F C2Z 1.514(9) .
C2H N2IA 1.358(19) .
C2H N2IB 1.667(11) .
C3A C3F 1.397(6) .
C3A C3B 1.397(7) .
C3A C3H 1.485(8) .
C3B C3C 1.351(8) .
C3C C3D 1.425(7) .
C3C C3Z 1.537(7) .
C3D O3G 1.361(6) .
C3D C3E 1.392(6) .
C3E C3F 1.373(7) .
C3E C4Z 1.537(6) .
C3H N3I 1.491(8) .
C3L N3I 1.476(7) .
C3M N3I 1.498(8) .
C4A C4F 1.384(6) .
C4A C4B 1.401(6) .
C4A C4H 1.476(7) .
C4B C4D 1.383(7) .
C4D C4DA 1.399(7) .
C4D C4Z 1.514(7) .
C4DA O4G 1.359(6) .
C4DA C4E 1.390(7) .
C4E C4F 1.390(7) .
C4E C28 1.523(7) .
C4H N4I 1.491(7) .
C4L N4I 1.450(9) .
C4M N4I 1.463(10) .
C5A C5B 1.389(6) .
C5A C5F 1.395(7) .
C5A C5H 1.488(8) .
C5B C5C 1.377(7) .
C5C C5D 1.401(6) .
C5C S5L 1.762(4) .
C5D O4 1.369(7) .
C5D C5E 1.382(7) .
C5E C5F 1.363(8) .
C5I O4 1.423(8) .
C5I C6I 1.482(9) .
C6A C6F 1.374(10) .
C6A C6B 1.384(9) .
C6A C6H 1.509(9) .
C6B C6C 1.402(8) .
C6C C6D 1.380(8) .
C6C S6L 1.761(6) .
C6D C6E 1.376(9) .
C6D O6G 1.388(6) .
C6E C6F 1.389(9) .
C6I O6G 1.445(7) .
O5M S5L 1.453(4) .
O5N S5L 1.447(4) .
O5O S5L 1.461(4) .
O6M S6L 1.450(4) .
O6N S6L 1.463(5) .
O6O S6L 1.432(5) .
N2IA C2LA 1.70(4) .
N2IA C2MA 1.87(3) .
N2IB C2MB 1.493(17) .
N2IB C2LB 1.528(12) .
C7A C7B 1.33(3) .
C7A C7F 1.38(4) .
C7A C7H 1.51(5) .
C7B C7C 1.28(4) .
C7C C7D 1.38(2) .
C7C S7L 1.78(2) .
C7D C7E 1.37(4) .
C7D O7G 1.40(2) .
C7E C7F 1.38(6) .
O7G C7I 1.471(19) .
C7I C7I 1.45(4) 2_675
S7L O7M 1.310(16) .
S7L O7O 1.35(4) .
S7L O7N 1.470(16) .
C7AA C7BA 1.36(3) .
C7AA C7FA 1.44(4) .
C7AA C7HA 1.57(6) .
C7BA C7CA 1.50(5) .
C7CA C7DA 1.39(2) .
C7CA S7LA 1.78(2) .
C7DA C7EA 1.35(4) .
C7DA O7GA 1.37(3) .
C7EA C7FA 1.42(5) .
O7GA C7IA 1.430(17) .
C7IA C7IA 1.81(3) 2_675
S7LA O7NA 1.400(14) .
S7LA O7OA 1.51(5) .
S7LA O7MA 1.563(13) .

loop_
_platon_squeeze_void_nr
_platon_squeeze_void_average_x
_platon_squeeze_void_average_y
_platon_squeeze_void_average_z
_platon_squeeze_void_volume
_platon_squeeze_void_count_electrons
_platon_squeeze_void_content
1 0.000 0.000 0.500 83 28 ' '
2 0.500 1.000 0.500 375 85 ' '
